data_7133834
loop_
_publ_author_name
'Armenis, Alexandros S.'
'Mondal, Arpan'
'Giblin, Sean R.'
'Raptopoulou, Catherine P.'
'Psycharis, Vassilis'
'Alexandropoulos, Dimitris I.'
'Tang, Jinkui'
'Layfield, Richard A.'
'Stamatatos, Theocharis C.'

_publ_section_title
;
 Unveiling new [1+1] Schiff-base macrocycles towards high energy-barrier
 hexagonal bipyramidal Dy(III) single-molecule magnets.
;
_journal_issue 87
_journal_name_full 'Chemical communications (Cambridge, England)'
_journal_page_first 12730
_journal_page_last 12733
_journal_paper_doi 10.1039/d4cc04551c
_journal_volume 60
_journal_year 2024
_chemical_formula_sum 'C54.25 H60.5 Cl2.5 Dy F6 N6 O2 P Si2'
_chemical_formula_weight 1280.86
_space_group_crystal_system monoclinic
_space_group_IT_number 7
_space_group_name_Hall 'P -2yac'
_space_group_name_H-M_alt 'P 1 n 1'
_atom_sites_solution_hydrogens geom
_audit_creation_method SHELXL-2014/6
_audit_update_record
;
2024-10-03 deposited with the CCDC.	2024-10-08 downloaded from the CCDC.
;
_cell_angle_alpha 90
_cell_angle_beta 98.8920(10)
_cell_angle_gamma 90
_cell_formula_units_Z 4
_cell_length_a 20.8869(6)
_cell_length_b 11.3031(4)
_cell_length_c 23.5314(8)
_cell_measurement_reflns_used 31062
_cell_measurement_temperature 180(2)
_cell_measurement_theta_max 27.49
_cell_measurement_theta_min 3.025
_cell_volume 5488.7(3)
_computing_cell_refinement 'CrystalClear, Rigaku MSC< 2005'
_computing_data_collection 'CrystalClear, Rigaku MSC< 2005'
_computing_data_reduction 'CrystalClear, Rigaku MSC< 2005'
_computing_molecular_graphics 'Diamond ver.3.2'
_computing_publication_material 'publCIF J.Appl.Cryst. 2010, 43, 920'
_computing_structure_refinement 'SHELXL-2014/6 (Sheldrick, 2014)'
_computing_structure_solution 'SHELXL-2014/6 (Sheldrick, 2014)'
_diffrn_ambient_temperature 180(2)
_diffrn_measured_fraction_theta_full 0.998
_diffrn_measured_fraction_theta_max 0.998
_diffrn_measurement_device_type 'Rigaku R-AXIS SPIDER IPDS'
_diffrn_measurement_method '\q scans'
_diffrn_radiation_type MoK\a
_diffrn_radiation_wavelength 0.71073
_diffrn_reflns_av_unetI/netI 0.0436
_diffrn_reflns_Laue_measured_fraction_full 0.998
_diffrn_reflns_Laue_measured_fraction_max 0.998
_diffrn_reflns_limit_h_max 26
_diffrn_reflns_limit_h_min -26
_diffrn_reflns_limit_k_max 14
_diffrn_reflns_limit_k_min -14
_diffrn_reflns_limit_l_max 30
_diffrn_reflns_limit_l_min -27
_diffrn_reflns_number 23012
_diffrn_reflns_point_group_measured_fraction_full 0.998
_diffrn_reflns_point_group_measured_fraction_max 0.998
_diffrn_reflns_theta_full 25.242
_diffrn_reflns_theta_max 27.000
_diffrn_reflns_theta_min 3.024
_exptl_absorpt_coefficient_mu 1.624
_exptl_absorpt_correction_T_max 1.000
_exptl_absorpt_correction_T_min 0.759
_exptl_absorpt_correction_type empirical
_exptl_absorpt_process_details 'CrystalClear, Rigaku MSC, 2005'
_exptl_crystal_colour colorless
_exptl_crystal_density_diffrn 1.550
_exptl_crystal_description paralelepiped
_exptl_crystal_F_000 2598
_exptl_crystal_size_max 0.320
_exptl_crystal_size_mid 0.130
_exptl_crystal_size_min 0.090
_refine_diff_density_max 4.689
_refine_diff_density_min -4.070
_refine_diff_density_rms 0.111
_refine_ls_abs_structure_details
;
 Refined as an inversion twin.
;
_refine_ls_abs_structure_Flack 0.539(10)
_refine_ls_extinction_method none
_refine_ls_goodness_of_fit_ref 1.062
_refine_ls_hydrogen_treatment constr
_refine_ls_matrix_type full
_refine_ls_number_parameters 1280
_refine_ls_number_reflns 23012
_refine_ls_number_restraints 2198
_refine_ls_restrained_S_all 1.022
_refine_ls_R_factor_all 0.0630
_refine_ls_R_factor_gt 0.0511
_refine_ls_shift/su_max 0.016
_refine_ls_shift/su_mean 0.000
_refine_ls_structure_factor_coef Fsqd
_refine_ls_weighting_details 'w=1/[\s^2^(Fo^2^)+(0.0238P)^2^+23.9876P] where P=(Fo^2^+2Fc^2^)/3'
_refine_ls_weighting_scheme calc
_refine_ls_wR_factor_gt 0.1012
_refine_ls_wR_factor_ref 0.1087
_reflns_Friedel_coverage 0.999
_reflns_Friedel_fraction_full 0.998
_reflns_Friedel_fraction_max 0.998
_reflns_number_gt 20201
_reflns_number_total 23012
_reflns_threshold_expression 'I > 2\s(I)'
_cod_data_source_file d4cc04551c2.cif
_cod_data_source_block compound
_cod_depositor_comments 'Adding full bibliography for 7133834--7133835.cif.'
_cod_original_sg_symbol_H-M 'P n'
_cod_original_formula_sum 'C54.25 H60.50 Cl2.50 Dy F6 N6 O2 P Si2'
_cod_database_code 7133834
_shelx_space_group_comment
;
The symmetry employed for this shelxl refinement is uniquely defined
by the following loop, which should always be used as a source of
symmetry information in preference to the above space-group names.
They are only intended as comments.
;
_shelx_estimated_absorpt_t_min 0.625
_shelx_estimated_absorpt_t_max 0.868
_diffrn_reflns_v_r_equivalents 0.0593
_shelxl_version_number 2014/6

loop_
_space_group_symop_operation_xyz
'x, y, z'
'x+1/2, -y, z+1/2'

loop_
_atom_site_label
_atom_site_type_symbol
_atom_site_fract_x
_atom_site_fract_y
_atom_site_fract_z
_atom_site_U_iso_or_equiv
_atom_site_adp_type
_atom_site_occupancy
_atom_site_site_symmetry_order
_atom_site_calc_flag
_atom_site_refinement_flags_posn
_atom_site_refinement_flags_adp
_atom_site_refinement_flags_occupancy
_atom_site_disorder_assembly
_atom_site_disorder_group
Dy1 Dy 0.78874(2) 0.57103(3) 0.25982(2) 0.02613(9) Uani 1 1 d . U . . .
N1 N 0.8519(4) 0.7307(8) 0.2125(4) 0.0398(18) Uani 1 1 d . U . . .
N2 N 0.7414(4) 0.6357(7) 0.1594(4) 0.0340(17) Uani 1 1 d . U . . .
N3 N 0.6950(4) 0.4511(7) 0.2104(4) 0.0344(16) Uani 1 1 d . U . . .
N4 N 0.7699(5) 0.3808(8) 0.3130(4) 0.045(2) Uani 1 1 d . U . . .
H4N H 0.7945 0.3178 0.2958 0.054 Uiso 1 1 calc R U . . .
N5 N 0.7976(4) 0.5954(9) 0.3755(4) 0.047(2) Uani 1 1 d . U . . .
H5N H 0.7665 0.6600 0.3812 0.056 Uiso 1 1 calc R U . . .
N6 N 0.9029(4) 0.6130(8) 0.3162(4) 0.0426(19) Uani 1 1 d . U . . .
H6N H 0.9209 0.5370 0.3337 0.051 Uiso 1 1 calc R U . . .
C1 C 0.8604(8) 0.8788(12) 0.1386(6) 0.070(4) Uani 1 1 d . U . . .
H1A H 0.8327 0.9042 0.1033 0.106 Uiso 1 1 calc R U . . .
H1B H 0.8682 0.9458 0.1652 0.106 Uiso 1 1 calc R U . . .
H1C H 0.9019 0.8501 0.1293 0.106 Uiso 1 1 calc R U . . .
C2 C 0.8267(6) 0.7784(10) 0.1670(5) 0.048(2) Uani 1 1 d . U . . .
C3 C 0.7639(6) 0.7355(10) 0.1365(5) 0.043(2) Uani 1 1 d . U . . .
C4 C 0.7306(6) 0.7866(10) 0.0867(5) 0.052(3) Uani 1 1 d . U . . .
H4 H 0.7463 0.8568 0.0715 0.062 Uiso 1 1 calc R U . . .
C5 C 0.6753(6) 0.7346(11) 0.0601(5) 0.055(3) Uani 1 1 d . U . . .
H5 H 0.6520 0.7685 0.0261 0.065 Uiso 1 1 calc R U . . .
C6 C 0.6528(6) 0.6321(10) 0.0826(5) 0.051(3) Uani 1 1 d . U . . .
H6 H 0.6143 0.5949 0.0643 0.061 Uiso 1 1 calc R U . . .
C7 C 0.6875(5) 0.5850(9) 0.1325(4) 0.039(2) Uani 1 1 d . U . . .
C8 C 0.6669(5) 0.4738(9) 0.1596(5) 0.039(2) Uani 1 1 d . U . . .
C9 C 0.6173(6) 0.3949(11) 0.1249(5) 0.054(3) Uani 1 1 d . U . . .
H9A H 0.6027 0.4312 0.0873 0.081 Uiso 1 1 calc R U . . .
H9B H 0.6368 0.3176 0.1195 0.081 Uiso 1 1 calc R U . . .
H9C H 0.5802 0.3846 0.1454 0.081 Uiso 1 1 calc R U . . .
C10 C 0.6781(6) 0.3417(9) 0.2381(5) 0.044(2) Uani 1 1 d . U . . .
H10A H 0.6978 0.2733 0.2211 0.053 Uiso 1 1 calc R U . . .
H10B H 0.6305 0.3312 0.2313 0.053 Uiso 1 1 calc R U . . .
C11 C 0.7015(7) 0.3455(12) 0.3011(6) 0.058(3) Uani 1 1 d . U . . .
H11A H 0.6750 0.4024 0.3194 0.070 Uiso 1 1 calc R U . . .
H11B H 0.6963 0.2664 0.3179 0.070 Uiso 1 1 calc R U . . .
C12 C 0.7946(7) 0.3802(12) 0.3751(5) 0.052(3) Uani 1 1 d . U . . .
H12A H 0.8425 0.3740 0.3810 0.062 Uiso 1 1 calc R U . . .
H12B H 0.7774 0.3102 0.3930 0.062 Uiso 1 1 calc R U . . .
C13 C 0.7751(6) 0.4914(12) 0.4037(5) 0.055(3) Uani 1 1 d . U . . .
H13A H 0.7274 0.4942 0.4011 0.066 Uiso 1 1 calc R U . . .
H13B H 0.7943 0.4911 0.4449 0.066 Uiso 1 1 calc R U . . .
C14 C 0.8605(7) 0.6360(12) 0.4044(5) 0.059(3) Uani 1 1 d . U . . .
H14A H 0.8858 0.5678 0.4221 0.071 Uiso 1 1 calc R U . . .
H14B H 0.8544 0.6922 0.4354 0.071 Uiso 1 1 calc R U . . .
C15 C 0.8967(6) 0.6952(11) 0.3627(5) 0.055(3) Uani 1 1 d . U . . .
H15A H 0.8732 0.7670 0.3470 0.066 Uiso 1 1 calc R U . . .
H15B H 0.9402 0.7191 0.3822 0.066 Uiso 1 1 calc R U . . .
C16 C 0.9467(5) 0.6558(11) 0.2760(5) 0.048(3) Uani 1 1 d . U . . .
H16A H 0.9889 0.6794 0.2982 0.058 Uiso 1 1 calc R U . . .
H16B H 0.9545 0.5912 0.2495 0.058 Uiso 1 1 calc R U . . .
C17 C 0.9171(5) 0.7580(11) 0.2425(5) 0.049(3) Uani 1 1 d . U . . .
H17A H 0.9147 0.8258 0.2687 0.059 Uiso 1 1 calc R U . . .
H17B H 0.9450 0.7814 0.2140 0.059 Uiso 1 1 calc R U . . .
O1 O 0.7172(3) 0.7054(6) 0.2743(3) 0.0346(14) Uani 1 1 d . U . . .
Si1 Si 0.68789(13) 0.8245(2) 0.29624(11) 0.0314(6) Uani 1 1 d . U . . .
C18 C 0.6354(5) 0.9078(8) 0.2376(4) 0.032(2) Uani 1 1 d . U . . .
C19 C 0.6163(5) 0.8589(8) 0.1830(4) 0.035(2) Uani 1 1 d . U . . .
H19 H 0.6302 0.7813 0.1755 0.042 Uiso 1 1 calc R U . . .
C20 C 0.5776(5) 0.9200(10) 0.1396(5) 0.043(2) Uani 1 1 d . U . . .
H20 H 0.5650 0.8843 0.1030 0.052 Uiso 1 1 calc R U . . .
C21 C 0.5573(5) 1.0347(9) 0.1500(5) 0.045(2) Uani 1 1 d . U . . .
H21 H 0.5316 1.0779 0.1202 0.055 Uiso 1 1 calc R U . . .
C22 C 0.5746(5) 1.0850(8) 0.2033(5) 0.043(2) Uani 1 1 d . U . . .
H22 H 0.5593 1.1618 0.2108 0.051 Uiso 1 1 calc R U . . .
C23 C 0.6145(5) 1.0235(8) 0.2462(5) 0.038(2) Uani 1 1 d . U . . .
H23 H 0.6279 1.0609 0.2822 0.045 Uiso 1 1 calc R U . . .
C24 C 0.7555(5) 0.9299(9) 0.3242(4) 0.039(2) Uani 1 1 d . U . . .
C25 C 0.7930(6) 0.9730(10) 0.2859(5) 0.048(3) Uani 1 1 d . U . . .
H25 H 0.7816 0.9527 0.2464 0.058 Uiso 1 1 calc R U . . .
C26 C 0.8475(6) 1.0455(10) 0.3018(6) 0.053(3) Uani 1 1 d . U . . .
H26 H 0.8733 1.0705 0.2741 0.064 Uiso 1 1 calc R U . . .
C27 C 0.8625(8) 1.0791(13) 0.3578(7) 0.069(4) Uani 1 1 d . U . . .
H27 H 0.8987 1.1289 0.3698 0.082 Uiso 1 1 calc R U . . .
C28 C 0.8252(7) 1.0407(16) 0.3964(6) 0.084(5) Uani 1 1 d . U . . .
H28 H 0.8345 1.0671 0.4351 0.100 Uiso 1 1 calc R U . . .
C29 C 0.7739(7) 0.9637(14) 0.3807(6) 0.065(4) Uani 1 1 d . U . . .
H29 H 0.7510 0.9336 0.4094 0.078 Uiso 1 1 calc R U . . .
C30 C 0.6352(5) 0.7930(8) 0.3534(4) 0.034(2) Uani 1 1 d . U . . .
C31 C 0.6100(5) 0.8818(9) 0.3831(5) 0.043(2) Uani 1 1 d . U . . .
H31 H 0.6231 0.9612 0.3782 0.052 Uiso 1 1 calc R U . . .
C32 C 0.5662(6) 0.8586(10) 0.4200(5) 0.046(3) Uani 1 1 d . U . . .
H32 H 0.5500 0.9218 0.4402 0.055 Uiso 1 1 calc R U . . .
C33 C 0.5458(6) 0.7445(10) 0.4278(5) 0.049(3) Uani 1 1 d . U . . .
H33 H 0.5149 0.7294 0.4526 0.058 Uiso 1 1 calc R U . . .
C34 C 0.5704(5) 0.6540(10) 0.3998(5) 0.047(2) Uani 1 1 d . U . . .
H34 H 0.5573 0.5749 0.4055 0.056 Uiso 1 1 calc R U . . .
C35 C 0.6148(5) 0.6775(9) 0.3627(4) 0.037(2) Uani 1 1 d . U . . .
H35 H 0.6316 0.6137 0.3433 0.045 Uiso 1 1 calc R U . . .
O2 O 0.8437(3) 0.4496(6) 0.2127(3) 0.0331(14) Uani 1 1 d . U . . .
Si2 Si 0.86844(14) 0.3655(2) 0.16659(13) 0.0347(6) Uani 1 1 d . U . . .
C36 C 0.8007(5) 0.2702(9) 0.1275(5) 0.036(2) Uani 1 1 d . U . . .
C37 C 0.7764(5) 0.1761(9) 0.1558(5) 0.042(2) Uani 1 1 d . U . . .
H37 H 0.7950 0.1584 0.1943 0.050 Uiso 1 1 calc R U . . .
C38 C 0.7244(6) 0.1063(11) 0.1281(6) 0.049(3) Uani 1 1 d . U . . .
H38 H 0.7075 0.0436 0.1483 0.059 Uiso 1 1 calc R U . . .
C39 C 0.6987(6) 0.1298(11) 0.0726(5) 0.055(3) Uani 1 1 d . U . . .
H39 H 0.6641 0.0826 0.0540 0.066 Uiso 1 1 calc R U . . .
C40 C 0.7220(6) 0.2197(11) 0.0434(6) 0.058(3) Uani 1 1 d . U . . .
H40 H 0.7039 0.2342 0.0045 0.070 Uiso 1 1 calc R U . . .
C41 C 0.7723(5) 0.2913(11) 0.0704(5) 0.048(3) Uani 1 1 d . U . . .
H41 H 0.7874 0.3550 0.0497 0.057 Uiso 1 1 calc R U . . .
C42 C 0.9021(5) 0.4486(9) 0.1080(5) 0.044(2) Uani 1 1 d . U . . .
C43 C 0.9560(6) 0.4112(12) 0.0840(6) 0.057(3) Uani 1 1 d . U . . .
H43 H 0.9786 0.3422 0.0987 0.068 Uiso 1 1 calc R U . . .
C44 C 0.9773(7) 0.4725(16) 0.0390(6) 0.071(4) Uani 1 1 d . U . . .
H44 H 1.0152 0.4473 0.0246 0.085 Uiso 1 1 calc R U . . .
C45 C 0.9437(8) 0.5689(15) 0.0156(6) 0.076(4) Uani 1 1 d . U . . .
H45 H 0.9575 0.6095 -0.0157 0.091 Uiso 1 1 calc R U . . .
C46 C 0.8919(9) 0.6058(14) 0.0364(7) 0.082(4) Uani 1 1 d . U . . .
H46 H 0.8695 0.6741 0.0204 0.098 Uiso 1 1 calc R U . . .
C47 C 0.8696(8) 0.5462(11) 0.0815(6) 0.068(4) Uani 1 1 d . U . . .
H47 H 0.8312 0.5731 0.0944 0.081 Uiso 1 1 calc R U . . .
C48 C 0.9322(5) 0.2621(9) 0.2033(5) 0.045(2) Uani 1 1 d . U . . .
C49 C 0.9517(6) 0.1610(10) 0.1764(6) 0.058(3) Uani 1 1 d . U . . .
H49 H 0.9327 0.1443 0.1379 0.069 Uiso 1 1 calc R U . . .
C50 C 0.9976(6) 0.0853(11) 0.2040(8) 0.073(4) Uani 1 1 d . U . . .
H50 H 1.0090 0.0165 0.1847 0.088 Uiso 1 1 calc R U . . .
C51 C 1.0270(7) 0.1069(14) 0.2588(9) 0.088(5) Uani 1 1 d . U . . .
H51 H 1.0600 0.0556 0.2769 0.106 Uiso 1 1 calc R U . . .
C52 C 1.0085(8) 0.2045(14) 0.2880(8) 0.088(5) Uani 1 1 d . U . . .
H52 H 1.0274 0.2197 0.3267 0.105 Uiso 1 1 calc R U . . .
C53 C 0.9610(6) 0.2806(11) 0.2588(7) 0.062(4) Uani 1 1 d . U . . .
H53 H 0.9483 0.3478 0.2786 0.074 Uiso 1 1 calc R U . . .
Dy2 Dy 0.30890(2) 0.09187(5) 0.22431(2) 0.04435(15) Uani 1 1 d . U . . .
N7 N 0.2057(6) 0.2178(10) 0.2041(6) 0.077(3) Uani 1 1 d . U . . .
N8 N 0.2317(5) 0.0473(9) 0.1292(4) 0.053(2) Uani 1 1 d . U . . .
N9 N 0.3419(6) -0.0828(9) 0.1568(4) 0.058(2) Uani 1 1 d . U . . .
N10 N 0.4260(6) 0.0098(10) 0.2468(4) 0.059(2) Uani 1 1 d . U . . .
H10N H 0.4510 0.0556 0.2212 0.071 Uiso 1 1 calc R U . . .
N11 N 0.3565(5) 0.0786(10) 0.3369(4) 0.055(2) Uani 1 1 d . U . . .
H11N H 0.3225 0.0378 0.3554 0.067 Uiso 1 1 calc R U . . .
N12 N 0.3107(6) 0.2930(9) 0.2852(5) 0.064(2) Uani 1 1 d . U . . .
H12N H 0.3503 0.3347 0.2766 0.076 Uiso 1 1 calc R U . . .
C54 C 0.1142(8) 0.2917(15) 0.1377(8) 0.088(5) Uani 1 1 d . U . . .
H54A H 0.0914 0.2701 0.0996 0.132 Uiso 1 1 calc R U . . .
H54B H 0.0840 0.2886 0.1657 0.132 Uiso 1 1 calc R U . . .
H54C H 0.1315 0.3721 0.1365 0.132 Uiso 1 1 calc R U . . .
C55 C 0.1677(6) 0.2084(13) 0.1549(6) 0.063(3) Uani 1 1 d . U . . .
C56 C 0.1782(7) 0.1074(12) 0.1183(6) 0.063(3) Uani 1 1 d . U . . .
C57 C 0.1279(8) 0.0728(15) 0.0738(8) 0.091(5) Uani 1 1 d . U . . .
H57 H 0.0878 0.1137 0.0665 0.109 Uiso 1 1 calc R U . . .
C58 C 0.1409(9) -0.0237(14) 0.0417(7) 0.090(5) Uani 1 1 d . U . . .
H58 H 0.1091 -0.0474 0.0105 0.108 Uiso 1 1 calc R U . . .
C59 C 0.1959(9) -0.0858(15) 0.0522(7) 0.089(5) Uani 1 1 d . U . . .
H59 H 0.2022 -0.1536 0.0299 0.107 Uiso 1 1 calc R U . . .
C60 C 0.2446(7) -0.0481(10) 0.0974(5) 0.055(3) Uani 1 1 d . U . . .
C61 C 0.3050(8) -0.1083(12) 0.1090(7) 0.060(3) Uani 1 1 d . U . . .
C62 C 0.3261(7) -0.1960(11) 0.0674(6) 0.066(4) Uani 1 1 d . U . . .
H62A H 0.2921 -0.2038 0.0339 0.099 Uiso 1 1 calc R U . . .
H62B H 0.3662 -0.1681 0.0548 0.099 Uiso 1 1 calc R U . . .
H62C H 0.3339 -0.2730 0.0863 0.099 Uiso 1 1 calc R U . . .
C63 C 0.4041(8) -0.1321(14) 0.1699(7) 0.074(4) Uani 1 1 d . U . . .
H63A H 0.4325 -0.0958 0.1447 0.089 Uiso 1 1 calc R U . . .
H63B H 0.4015 -0.2179 0.1614 0.089 Uiso 1 1 calc R U . . .
C64 C 0.4340(8) -0.1149(13) 0.2312(7) 0.074(4) Uani 1 1 d . U . . .
H64A H 0.4126 -0.1670 0.2564 0.089 Uiso 1 1 calc R U . . .
H64B H 0.4806 -0.1354 0.2362 0.089 Uiso 1 1 calc R U . . .
C65 C 0.4590(6) 0.0343(13) 0.3055(5) 0.060(3) Uani 1 1 d . U . . .
H65A H 0.4711 0.1189 0.3092 0.072 Uiso 1 1 calc R U . . .
H65B H 0.4990 -0.0137 0.3138 0.072 Uiso 1 1 calc R U . . .
C66 C 0.4137(6) 0.0038(13) 0.3477(5) 0.058(3) Uani 1 1 d . U . . .
H66A H 0.4008 -0.0804 0.3434 0.070 Uiso 1 1 calc R U . . .
H66B H 0.4360 0.0161 0.3875 0.070 Uiso 1 1 calc R U . . .
C67 C 0.3681(8) 0.1947(15) 0.3668(6) 0.075(4) Uani 1 1 d . U . . .
H67A H 0.3677 0.1830 0.4085 0.090 Uiso 1 1 calc R U . . .
H67B H 0.4117 0.2237 0.3621 0.090 Uiso 1 1 calc R U . . .
C68 C 0.3214(10) 0.2826(14) 0.3461(7) 0.087(5) Uani 1 1 d . U . . .
H68A H 0.2799 0.2631 0.3592 0.104 Uiso 1 1 calc R U . . .
H68B H 0.3362 0.3600 0.3630 0.104 Uiso 1 1 calc R U . . .
C69 C 0.2587(10) 0.3726(15) 0.2634(10) 0.128(8) Uani 1 1 d . U . . .
H69A H 0.2700 0.4150 0.2295 0.153 Uiso 1 1 calc R U . . .
H69B H 0.2536 0.4321 0.2932 0.153 Uiso 1 1 calc R U . . .
C70 C 0.1960(10) 0.3096(16) 0.2465(9) 0.112(6) Uani 1 1 d . U . . .
H70A H 0.1819 0.2728 0.2807 0.134 Uiso 1 1 calc R U . . .
H70B H 0.1621 0.3661 0.2295 0.134 Uiso 1 1 calc R U . . .
O3 O 0.3570(4) 0.2160(7) 0.1766(3) 0.0514(19) Uani 1 1 d . U . . .
Si3 Si 0.37596(14) 0.3134(3) 0.13255(13) 0.0411(7) Uani 1 1 d . U . . .
C71 C 0.1540(5) -0.2254(9) 0.2318(5) 0.039(2) Uani 1 1 d . U . . .
C72 C 0.1233(6) -0.1682(11) 0.1838(5) 0.051(3) Uani 1 1 d . U . . .
H72 H 0.1359 -0.0896 0.1763 0.061 Uiso 1 1 calc R U . . .
C73 C 0.0737(7) -0.2224(14) 0.1453(6) 0.069(4) Uani 1 1 d . U . . .
H73 H 0.0527 -0.1806 0.1126 0.082 Uiso 1 1 calc R U . . .
C74 C 0.0559(6) -0.3362(13) 0.1555(7) 0.068(3) Uani 1 1 d . U . . .
H74 H 0.0228 -0.3739 0.1295 0.082 Uiso 1 1 calc R U . . .
C75 C 0.0852(7) -0.3954(12) 0.2027(7) 0.063(3) Uani 1 1 d . U . . .
H75 H 0.0716 -0.4734 0.2098 0.076 Uiso 1 1 calc R U . . .
C76 C 0.1351(6) -0.3431(10) 0.2410(6) 0.051(3) Uani 1 1 d . U . . .
H76 H 0.1562 -0.3866 0.2730 0.061 Uiso 1 1 calc R U . . .
C77 C 0.1732(5) -0.0855(9) 0.3427(5) 0.041(2) Uani 1 1 d . U . . .
C78 C 0.1350(10) -0.1557(13) 0.3729(8) 0.100(6) Uani 1 1 d . U . . .
H78 H 0.1298 -0.2377 0.3647 0.120 Uiso 1 1 calc R U . . .
C79 C 0.1047(11) -0.1036(15) 0.4151(9) 0.115(7) Uani 1 1 d . U . . .
H79 H 0.0793 -0.1517 0.4361 0.138 Uiso 1 1 calc R U . . .
C80 C 0.1100(10) 0.0130(15) 0.4274(8) 0.099(6) Uani 1 1 d . U . . .
H80 H 0.0887 0.0455 0.4566 0.119 Uiso 1 1 calc R U . . .
C81 C 0.1449(6) 0.0819(12) 0.3988(6) 0.062(3) Uani 1 1 d . U . . .
H81 H 0.1469 0.1650 0.4050 0.074 Uiso 1 1 calc R U . . .
C82 C 0.1781(6) 0.0285(11) 0.3594(6) 0.052(3) Uani 1 1 d . U . . .
H82 H 0.2073 0.0769 0.3425 0.063 Uiso 1 1 calc R U . . .
C83 C 0.2797(6) -0.2566(9) 0.3164(5) 0.047(2) Uani 1 1 d . U . . .
C84 C 0.3167(6) -0.3116(12) 0.2801(7) 0.063(3) Uani 1 1 d . U . . .
H84 H 0.3072 -0.2989 0.2398 0.075 Uiso 1 1 calc R U . . .
C85 C 0.3687(7) -0.3870(13) 0.3028(9) 0.083(4) Uani 1 1 d . U . . .
H85 H 0.3935 -0.4248 0.2775 0.099 Uiso 1 1 calc R U . . .
C86 C 0.3833(9) -0.4054(13) 0.3592(11) 0.086(5) Uani 1 1 d . U . . .
H86 H 0.4198 -0.4526 0.3737 0.103 Uiso 1 1 calc R U . . .
C87 C 0.3471(8) -0.3581(13) 0.3963(8) 0.083(4) Uani 1 1 d . U . . .
H87 H 0.3560 -0.3764 0.4362 0.100 Uiso 1 1 calc R U . . .
C88 C 0.2957(6) -0.2808(11) 0.3747(6) 0.059(3) Uani 1 1 d . U . . .
H88 H 0.2714 -0.2444 0.4009 0.071 Uiso 1 1 calc R U . . .
O4 O 0.2488(4) -0.0396(7) 0.2560(3) 0.0447(18) Uani 1 1 d . U . . .
Si4 Si 0.21615(13) -0.1470(2) 0.28483(12) 0.0327(6) Uani 1 1 d . U . . .
C89 C 0.3023(6) 0.3963(15) 0.0972(6) 0.069(4) Uani 1 1 d . U . . .
C90 C 0.2818(7) 0.5001(15) 0.1217(10) 0.101(5) Uani 1 1 d . U . . .
H90 H 0.3074 0.5341 0.1545 0.121 Uiso 1 1 calc R U . . .
C91 C 0.2229(9) 0.554(2) 0.0971(13) 0.138(7) Uani 1 1 d . U . . .
H91 H 0.2081 0.6234 0.1136 0.166 Uiso 1 1 calc R U . . .
C92 C 0.1871(10) 0.503(3) 0.0487(13) 0.161(9) Uani 1 1 d . U . . .
H92 H 0.1488 0.5422 0.0311 0.193 Uiso 1 1 calc R U . . .
C93 C 0.2049(9) 0.398(3) 0.0250(9) 0.152(8) Uani 1 1 d . U . . .
H93 H 0.1780 0.3613 -0.0065 0.183 Uiso 1 1 calc R U . . .
C94 C 0.2641(6) 0.347(2) 0.0494(7) 0.110(5) Uani 1 1 d . U . . .
H94 H 0.2786 0.2773 0.0328 0.132 Uiso 1 1 calc R U . . .
C95 C 0.4150(5) 0.2410(10) 0.0758(4) 0.045(2) Uani 1 1 d . U . . .
C96 C 0.4600(6) 0.2927(10) 0.0469(5) 0.048(2) Uani 1 1 d . U . . .
H96 H 0.4715 0.3727 0.0554 0.057 Uiso 1 1 calc R U . . .
C97 C 0.4892(7) 0.2352(12) 0.0066(6) 0.065(3) Uani 1 1 d . U . . .
H97 H 0.5205 0.2743 -0.0121 0.079 Uiso 1 1 calc R U . . .
C98 C 0.4719(8) 0.1171(13) -0.0067(6) 0.072(4) Uani 1 1 d . U . . .
H98 H 0.4897 0.0765 -0.0360 0.087 Uiso 1 1 calc R U . . .
C99 C 0.4297(9) 0.0616(13) 0.0226(6) 0.084(5) Uani 1 1 d . U . . .
H99 H 0.4197 -0.0195 0.0155 0.100 Uiso 1 1 calc R U . . .
C100 C 0.4021(7) 0.1210(11) 0.0618(5) 0.062(3) Uani 1 1 d . U . . .
H100 H 0.3722 0.0800 0.0813 0.075 Uiso 1 1 calc R U . . .
C101 C 0.4369(4) 0.4218(8) 0.1703(4) 0.0317(19) Uani 1 1 d . U . . .
C102 C 0.4706(5) 0.3931(9) 0.2254(5) 0.038(2) Uani 1 1 d . U . . .
H102 H 0.4606 0.3226 0.2441 0.045 Uiso 1 1 calc R U . . .
C103 C 0.5187(5) 0.4698(10) 0.2522(5) 0.043(2) Uani 1 1 d . U . . .
H103 H 0.5411 0.4510 0.2894 0.052 Uiso 1 1 calc R U . . .
C104 C 0.5343(5) 0.5726(10) 0.2253(5) 0.047(3) Uani 1 1 d . U . . .
H104 H 0.5674 0.6234 0.2436 0.056 Uiso 1 1 calc R U . . .
C105 C 0.5013(5) 0.6004(10) 0.1717(5) 0.049(3) Uani 1 1 d . U . . .
H105 H 0.5114 0.6709 0.1530 0.059 Uiso 1 1 calc R U . . .
C106 C 0.4531(5) 0.5254(9) 0.1452(4) 0.038(2) Uani 1 1 d . U . . .
H106 H 0.4304 0.5464 0.1084 0.046 Uiso 1 1 calc R U . . .
P1 P 0.57895(14) 0.2654(2) 0.41323(13) 0.0411(6) Uani 1 1 d . U . . .
F1 F 0.5741(4) 0.2354(7) 0.3467(3) 0.072(2) Uani 1 1 d . U . . .
F2 F 0.5385(4) 0.1496(6) 0.4224(4) 0.074(2) Uani 1 1 d . U . . .
F3 F 0.5140(3) 0.3385(7) 0.3995(3) 0.0662(19) Uani 1 1 d . U . . .
F4 F 0.6447(4) 0.1927(7) 0.4252(4) 0.080(2) Uani 1 1 d . U . . .
F5 F 0.6192(4) 0.3808(6) 0.4034(4) 0.068(2) Uani 1 1 d . U . . .
F6 F 0.5839(4) 0.2943(8) 0.4792(3) 0.078(2) Uani 1 1 d . U . . .
P2 P 0.98062(16) 0.3310(3) 0.47721(14) 0.0514(7) Uani 1 1 d . U . . .
F7 F 0.9452(6) 0.2107(8) 0.4608(4) 0.108(3) Uani 1 1 d . U . . .
F8 F 0.9641(4) 0.3764(9) 0.4128(3) 0.078(2) Uani 1 1 d . U . . .
F9 F 0.9157(4) 0.3869(9) 0.4914(3) 0.084(3) Uani 1 1 d . U . . .
F10 F 1.0479(4) 0.2814(8) 0.4629(4) 0.085(3) Uani 1 1 d . U . . .
F11 F 1.0177(4) 0.4523(7) 0.4946(4) 0.081(2) Uani 1 1 d . U . . .
F12 F 0.9985(4) 0.2865(8) 0.5414(3) 0.082(2) Uani 1 1 d . U . . .

loop_
_atom_site_aniso_label
_atom_site_aniso_U_11
_atom_site_aniso_U_22
_atom_site_aniso_U_33
_atom_site_aniso_U_23
_atom_site_aniso_U_13
_atom_site_aniso_U_12
Dy1 0.02381(18) 0.02544(17) 0.0291(2) -0.00267(19) 0.00413(15) 0.00082(18)
N1 0.038(4) 0.040(4) 0.042(5) -0.006(4) 0.008(3) 0.001(3)
N2 0.037(4) 0.031(4) 0.034(4) -0.002(3) 0.005(3) 0.003(3)
N3 0.029(4) 0.031(4) 0.044(4) -0.005(3) 0.007(3) -0.004(3)
N4 0.055(5) 0.039(4) 0.043(5) 0.006(4) 0.014(4) -0.006(4)
N5 0.046(5) 0.059(5) 0.034(4) -0.005(4) 0.000(3) 0.016(4)
N6 0.038(4) 0.045(5) 0.041(5) -0.007(4) -0.006(3) -0.002(4)
C1 0.094(10) 0.052(7) 0.067(9) 0.019(6) 0.017(8) -0.013(7)
C2 0.056(6) 0.036(5) 0.052(6) 0.000(5) 0.012(5) 0.003(5)
C3 0.060(6) 0.037(5) 0.032(5) 0.003(4) 0.005(4) 0.006(4)
C4 0.072(7) 0.038(6) 0.042(6) 0.007(5) 0.003(5) 0.011(5)
C5 0.070(7) 0.057(7) 0.032(6) 0.001(5) -0.006(5) 0.016(6)
C6 0.055(7) 0.050(6) 0.042(6) -0.008(5) -0.011(5) 0.009(5)
C7 0.038(5) 0.042(5) 0.035(5) -0.006(4) 0.003(4) 0.004(4)
C8 0.031(5) 0.043(5) 0.041(5) -0.012(4) 0.002(4) -0.002(4)
C9 0.045(6) 0.059(7) 0.053(7) -0.016(6) -0.009(5) -0.014(5)
C10 0.046(6) 0.035(5) 0.053(6) -0.008(5) 0.013(5) -0.010(5)
C11 0.058(7) 0.049(7) 0.067(7) 0.007(6) 0.006(6) -0.018(6)
C12 0.057(7) 0.056(6) 0.041(6) 0.018(5) 0.007(5) -0.001(6)
C13 0.055(7) 0.077(8) 0.032(5) 0.002(5) 0.008(5) -0.002(6)
C14 0.078(8) 0.062(7) 0.034(6) -0.009(5) 0.000(5) -0.008(6)
C15 0.066(8) 0.058(7) 0.040(6) -0.011(5) 0.006(5) -0.003(6)
C16 0.035(5) 0.058(7) 0.051(6) -0.008(5) 0.002(4) -0.006(5)
C17 0.047(6) 0.057(7) 0.046(6) -0.008(5) 0.016(5) -0.025(5)
O1 0.040(4) 0.028(3) 0.037(4) -0.005(3) 0.006(3) 0.007(3)
Si1 0.0352(14) 0.0267(12) 0.0316(14) -0.0043(10) 0.0027(11) 0.0072(10)
C18 0.028(5) 0.024(4) 0.043(5) 0.003(4) 0.001(4) -0.002(3)
C19 0.038(5) 0.028(4) 0.038(5) -0.001(4) 0.004(4) 0.001(4)
C20 0.040(5) 0.049(6) 0.038(5) 0.000(4) -0.002(4) -0.009(5)
C21 0.035(5) 0.042(5) 0.057(6) 0.018(5) -0.001(5) -0.002(4)
C22 0.039(5) 0.025(5) 0.066(7) 0.008(4) 0.013(5) 0.002(4)
C23 0.043(6) 0.025(4) 0.044(6) -0.002(4) 0.006(4) 0.001(4)
C24 0.042(5) 0.036(5) 0.035(5) -0.004(4) -0.006(4) 0.009(4)
C25 0.046(6) 0.052(6) 0.042(5) -0.006(5) -0.004(5) -0.006(5)
C26 0.052(6) 0.044(6) 0.062(7) -0.010(5) 0.004(5) -0.004(5)
C27 0.064(9) 0.070(9) 0.065(8) -0.016(7) -0.012(6) -0.012(7)
C28 0.067(9) 0.127(13) 0.050(7) -0.028(8) -0.012(6) -0.019(8)
C29 0.055(7) 0.095(10) 0.041(6) -0.023(7) -0.003(5) -0.005(6)
C30 0.044(5) 0.027(4) 0.030(5) -0.004(4) 0.003(4) 0.013(4)
C31 0.060(7) 0.030(5) 0.040(6) -0.003(4) 0.012(5) 0.006(4)
C32 0.060(7) 0.045(5) 0.036(6) -0.005(4) 0.015(5) 0.022(5)
C33 0.054(7) 0.053(6) 0.044(6) 0.003(5) 0.022(5) 0.003(5)
C34 0.049(6) 0.043(5) 0.048(6) 0.005(5) 0.007(5) -0.001(5)
C35 0.041(5) 0.034(5) 0.035(5) -0.006(4) 0.002(4) 0.012(4)
O2 0.032(3) 0.032(3) 0.037(4) -0.003(3) 0.007(3) 0.003(3)
Si2 0.0355(14) 0.0305(13) 0.0399(16) -0.0065(11) 0.0118(12) 0.0037(11)
C36 0.032(5) 0.031(5) 0.048(6) -0.010(4) 0.013(4) 0.001(4)
C37 0.043(6) 0.037(5) 0.047(6) -0.003(4) 0.009(5) 0.000(4)
C38 0.045(7) 0.036(6) 0.065(7) -0.005(5) 0.009(6) -0.002(5)
C39 0.055(7) 0.050(6) 0.058(7) -0.017(5) 0.001(6) -0.010(5)
C40 0.061(7) 0.061(7) 0.049(7) -0.006(5) -0.002(5) -0.006(6)
C41 0.046(6) 0.055(6) 0.043(6) 0.000(5) 0.008(5) -0.004(5)
C42 0.044(6) 0.040(5) 0.052(6) -0.015(4) 0.023(5) -0.014(4)
C43 0.050(6) 0.056(7) 0.070(8) -0.020(6) 0.027(6) -0.014(5)
C44 0.066(8) 0.097(10) 0.060(9) -0.025(7) 0.039(7) -0.023(7)
C45 0.093(10) 0.087(9) 0.055(8) -0.007(7) 0.036(7) -0.034(8)
C46 0.112(12) 0.074(9) 0.070(9) 0.014(7) 0.049(9) -0.008(8)
C47 0.103(10) 0.051(7) 0.062(8) 0.011(5) 0.051(7) 0.011(6)
C48 0.029(5) 0.037(5) 0.071(7) -0.008(5) 0.009(4) 0.006(4)
C49 0.043(6) 0.044(6) 0.085(9) -0.019(6) 0.005(6) 0.007(5)
C50 0.052(7) 0.045(7) 0.122(11) -0.019(7) 0.012(7) 0.010(5)
C51 0.048(8) 0.065(9) 0.139(13) -0.008(9) -0.021(9) 0.024(7)
C52 0.071(9) 0.070(9) 0.107(11) -0.011(8) -0.035(8) 0.019(7)
C53 0.054(7) 0.041(6) 0.084(9) -0.012(6) -0.010(6) 0.010(5)
Dy2 0.0518(3) 0.0480(3) 0.0307(3) 0.0075(2) -0.0016(2) -0.0266(3)
N7 0.078(6) 0.049(6) 0.092(8) -0.003(5) -0.022(6) -0.004(5)
N8 0.055(5) 0.058(6) 0.046(5) 0.009(4) 0.006(4) -0.020(4)
N9 0.078(6) 0.059(6) 0.041(5) -0.001(4) 0.020(4) -0.034(4)
N10 0.080(6) 0.058(6) 0.039(5) 0.014(4) 0.006(4) -0.005(5)
N11 0.049(5) 0.083(6) 0.033(4) -0.002(4) 0.003(4) -0.022(5)
N12 0.079(7) 0.055(5) 0.053(5) 0.002(4) 0.000(5) -0.026(5)
C54 0.074(10) 0.087(11) 0.100(13) 0.020(9) 0.004(8) 0.020(8)
C55 0.040(6) 0.069(8) 0.080(8) 0.023(6) 0.012(6) 0.000(5)
C56 0.066(7) 0.066(7) 0.055(7) 0.015(5) 0.006(5) -0.007(6)
C57 0.082(10) 0.073(9) 0.105(12) 0.002(8) -0.030(8) 0.002(8)
C58 0.117(12) 0.068(9) 0.070(10) 0.001(7) -0.037(9) 0.014(9)
C59 0.109(11) 0.080(10) 0.066(9) -0.013(8) -0.024(8) 0.006(8)
C60 0.082(7) 0.044(6) 0.039(6) -0.003(5) 0.011(5) -0.023(5)
C61 0.071(7) 0.049(7) 0.061(8) 0.000(6) 0.019(6) -0.020(6)
C62 0.093(10) 0.049(7) 0.059(8) -0.016(6) 0.023(7) -0.025(6)
C63 0.076(9) 0.059(9) 0.084(10) -0.003(7) 0.001(7) -0.012(7)
C64 0.073(8) 0.074(8) 0.077(9) 0.000(7) 0.015(7) -0.026(6)
C65 0.055(7) 0.076(8) 0.049(7) 0.008(6) 0.005(5) -0.009(6)
C66 0.056(7) 0.076(8) 0.037(6) 0.014(6) -0.007(5) -0.021(6)
C67 0.083(10) 0.097(9) 0.040(7) -0.020(7) -0.007(7) -0.009(7)
C68 0.129(14) 0.070(8) 0.058(7) -0.002(7) 0.004(9) -0.027(8)
C69 0.141(14) 0.052(8) 0.161(16) -0.018(9) -0.071(13) -0.006(8)
C70 0.107(11) 0.082(11) 0.127(14) -0.018(10) -0.042(12) 0.025(8)
O3 0.054(5) 0.052(4) 0.043(4) 0.014(3) -0.007(3) -0.024(4)
Si3 0.0367(15) 0.0455(16) 0.0374(15) 0.0169(12) -0.0059(12) -0.0139(12)
C71 0.040(5) 0.036(5) 0.044(6) -0.006(4) 0.014(4) -0.010(4)
C72 0.048(6) 0.048(6) 0.053(7) 0.000(5) 0.001(5) -0.007(5)
C73 0.061(8) 0.087(9) 0.053(8) -0.002(6) -0.007(6) -0.010(7)
C74 0.049(7) 0.073(8) 0.081(9) -0.032(7) 0.005(6) -0.014(6)
C75 0.049(7) 0.048(7) 0.094(10) -0.018(6) 0.018(6) -0.016(5)
C76 0.049(6) 0.037(5) 0.068(8) -0.004(5) 0.011(5) 0.001(5)
C77 0.048(6) 0.033(5) 0.044(6) 0.008(4) 0.009(4) 0.003(4)
C78 0.160(16) 0.044(7) 0.122(14) -0.003(8) 0.104(12) -0.013(9)
C79 0.166(18) 0.073(9) 0.136(16) 0.002(10) 0.118(14) -0.003(11)
C80 0.135(15) 0.077(9) 0.101(13) -0.017(9) 0.070(11) 0.005(10)
C81 0.059(8) 0.048(6) 0.079(9) -0.024(6) 0.011(6) 0.000(6)
C82 0.041(6) 0.051(6) 0.063(7) -0.010(5) 0.004(5) -0.010(5)
C83 0.051(6) 0.033(5) 0.055(6) 0.003(4) -0.001(5) -0.018(4)
C84 0.050(7) 0.062(7) 0.079(8) 0.001(6) 0.019(6) -0.011(5)
C85 0.054(8) 0.052(8) 0.144(12) -0.010(9) 0.021(9) 0.005(6)
C86 0.051(8) 0.045(8) 0.152(14) 0.009(9) -0.011(9) 0.005(6)
C87 0.075(10) 0.063(9) 0.098(10) 0.017(8) -0.028(8) -0.002(7)
C88 0.060(7) 0.050(7) 0.063(7) 0.010(6) -0.004(6) 0.009(5)
O4 0.051(4) 0.047(4) 0.035(4) 0.012(3) 0.005(3) -0.021(3)
Si4 0.0345(14) 0.0276(13) 0.0366(15) 0.0023(11) 0.0076(11) -0.0072(11)
C89 0.033(6) 0.106(9) 0.067(8) 0.055(7) 0.001(5) -0.010(5)
C90 0.046(7) 0.079(9) 0.173(15) 0.074(8) 0.008(8) 0.002(6)
C91 0.055(9) 0.117(12) 0.24(2) 0.125(13) 0.021(12) 0.010(9)
C92 0.056(11) 0.22(2) 0.19(2) 0.177(15) -0.006(10) 0.000(11)
C93 0.057(10) 0.30(3) 0.090(13) 0.100(14) -0.021(9) -0.027(13)
C94 0.036(7) 0.233(17) 0.056(8) 0.049(9) -0.003(6) -0.025(9)
C95 0.054(6) 0.046(5) 0.029(5) 0.010(4) -0.011(4) -0.015(5)
C96 0.057(7) 0.041(6) 0.043(6) -0.003(5) 0.002(5) -0.007(5)
C97 0.079(9) 0.062(7) 0.058(8) 0.002(6) 0.020(6) -0.011(7)
C98 0.102(11) 0.061(7) 0.056(8) -0.012(6) 0.018(7) -0.003(7)
C99 0.135(14) 0.056(8) 0.060(9) -0.008(6) 0.017(8) -0.031(8)
C100 0.086(9) 0.056(7) 0.043(7) -0.001(5) 0.002(6) -0.030(6)
C101 0.030(4) 0.027(4) 0.037(5) 0.009(4) 0.002(4) 0.002(3)
C102 0.038(5) 0.032(5) 0.041(6) 0.009(4) 0.000(4) 0.000(4)
C103 0.047(6) 0.046(6) 0.034(5) 0.002(4) -0.005(4) 0.002(5)
C104 0.045(6) 0.037(5) 0.054(6) -0.004(5) -0.005(5) -0.010(5)
C105 0.048(6) 0.040(6) 0.055(6) 0.010(5) -0.002(5) -0.016(5)
C106 0.044(6) 0.036(5) 0.033(5) 0.010(4) 0.001(4) -0.006(4)
P1 0.0478(15) 0.0289(13) 0.0466(16) -0.0045(11) 0.0072(13) -0.0012(11)
F1 0.094(6) 0.070(5) 0.056(4) -0.015(4) 0.020(4) -0.011(4)
F2 0.092(6) 0.047(4) 0.083(5) 0.009(4) 0.011(4) -0.025(4)
F3 0.049(4) 0.068(5) 0.082(5) 0.006(4) 0.010(4) 0.013(3)
F4 0.065(5) 0.069(5) 0.106(7) 0.022(5) 0.015(4) 0.025(4)
F5 0.072(5) 0.044(4) 0.092(6) -0.006(4) 0.027(4) -0.016(3)
F6 0.086(6) 0.099(6) 0.047(4) -0.017(4) 0.010(4) -0.010(5)
P2 0.0498(17) 0.0486(16) 0.0495(17) -0.0057(13) -0.0127(14) 0.0064(13)
F7 0.142(8) 0.086(6) 0.083(6) -0.013(5) -0.021(6) -0.050(6)
F8 0.060(5) 0.119(7) 0.053(4) 0.019(4) 0.006(4) 0.016(5)
F9 0.057(4) 0.137(7) 0.057(5) 0.027(5) 0.008(4) 0.024(5)
F10 0.080(5) 0.080(5) 0.090(6) -0.025(5) -0.008(4) 0.041(4)
F11 0.076(5) 0.050(4) 0.116(7) -0.025(4) 0.008(5) 0.005(4)
F12 0.096(6) 0.086(6) 0.052(4) 0.006(4) -0.028(4) 0.014(5)

loop_
_atom_type_symbol
_atom_type_description
_atom_type_scat_dispersion_real
_atom_type_scat_dispersion_imag
_atom_type_scat_source
C C 0.0033 0.0016 'International Tables Vol C Tables 4.2.6.8 and 6.1.1.4'
H H 0.0000 0.0000 'International Tables Vol C Tables 4.2.6.8 and 6.1.1.4'
N N 0.0061 0.0033 'International Tables Vol C Tables 4.2.6.8 and 6.1.1.4'
O O 0.0106 0.0060 'International Tables Vol C Tables 4.2.6.8 and 6.1.1.4'
Dy Dy -0.1892 4.4098 'International Tables Vol C Tables 4.2.6.8 and 6.1.1.4'
P P 0.1023 0.0942 'International Tables Vol C Tables 4.2.6.8 and 6.1.1.4'
F F 0.0171 0.0103 'International Tables Vol C Tables 4.2.6.8 and 6.1.1.4'
Si Si 0.0817 0.0704 'International Tables Vol C Tables 4.2.6.8 and 6.1.1.4'
Cl Cl 0.1484 0.1585 'International Tables Vol C Tables 4.2.6.8 and 6.1.1.4'

loop_
_geom_angle_atom_site_label_1
_geom_angle_atom_site_label_2
_geom_angle_atom_site_label_3
_geom_angle
_geom_angle_site_symmetry_1
_geom_angle_site_symmetry_3
_geom_angle_publ_flag
O1 Dy1 O2 158.8(3) . . ?
O1 Dy1 N3 86.8(3) . . ?
O2 Dy1 N3 81.9(3) . . ?
O1 Dy1 N2 76.5(3) . . ?
O2 Dy1 N2 82.4(3) . . ?
N3 Dy1 N2 63.8(3) . . ?
O1 Dy1 N4 110.3(3) . . ?
O2 Dy1 N4 81.6(3) . . ?
N3 Dy1 N4 66.7(3) . . ?
N2 Dy1 N4 129.5(3) . . ?
O1 Dy1 N1 89.3(3) . . ?
O2 Dy1 N1 83.0(3) . . ?
N3 Dy1 N1 126.1(3) . . ?
N2 Dy1 N1 63.1(3) . . ?
N4 Dy1 N1 158.1(3) . . ?
O1 Dy1 N6 112.9(3) . . ?
O2 Dy1 N6 82.0(3) . . ?
N3 Dy1 N6 157.9(3) . . ?
N2 Dy1 N6 128.6(3) . . ?
N4 Dy1 N6 95.9(3) . . ?
N1 Dy1 N6 66.5(3) . . ?
O1 Dy1 N5 73.6(3) . . ?
O2 Dy1 N5 127.6(3) . . ?
N3 Dy1 N5 116.5(3) . . ?
N2 Dy1 N5 150.0(3) . . ?
N4 Dy1 N5 65.5(3) . . ?
N1 Dy1 N5 113.6(3) . . ?
N6 Dy1 N5 63.4(3) . . ?
C2 N1 C17 124.2(10) . . ?
C2 N1 Dy1 119.9(8) . . ?
C17 N1 Dy1 115.9(7) . . ?
C7 N2 C3 119.0(9) . . ?
C7 N2 Dy1 120.0(7) . . ?
C3 N2 Dy1 120.0(7) . . ?
C8 N3 C10 118.7(9) . . ?
C8 N3 Dy1 122.6(7) . . ?
C10 N3 Dy1 118.2(6) . . ?
C11 N4 C12 111.7(10) . . ?
C11 N4 Dy1 110.8(7) . . ?
C12 N4 Dy1 115.7(7) . . ?
C14 N5 C13 111.7(9) . . ?
C14 N5 Dy1 114.7(7) . . ?
C13 N5 Dy1 113.4(7) . . ?
C15 N6 C16 113.8(9) . . ?
C15 N6 Dy1 108.7(7) . . ?
C16 N6 Dy1 109.9(6) . . ?
N1 C2 C3 120.2(10) . . ?
N1 C2 C1 122.1(11) . . ?
C3 C2 C1 117.6(11) . . ?
N2 C3 C4 121.2(11) . . ?
N2 C3 C2 114.4(10) . . ?
C4 C3 C2 124.3(11) . . ?
C5 C4 C3 119.1(11) . . ?
C4 C5 C6 120.0(11) . . ?
C5 C6 C7 118.7(11) . . ?
N2 C7 C6 122.0(10) . . ?
N2 C7 C8 115.8(9) . . ?
C6 C7 C8 122.2(10) . . ?
N3 C8 C7 116.4(9) . . ?
N3 C8 C9 124.6(10) . . ?
C7 C8 C9 118.9(10) . . ?
N3 C10 C11 110.8(9) . . ?
N4 C11 C10 111.0(11) . . ?
N4 C12 C13 111.2(10) . . ?
N5 C13 C12 109.7(10) . . ?
N5 C14 C15 110.3(10) . . ?
N6 C15 C14 108.8(10) . . ?
C17 C16 N6 110.2(9) . . ?
N1 C17 C16 111.8(9) . . ?
Si1 O1 Dy1 159.7(4) . . ?
O1 Si1 C18 113.2(4) . . ?
O1 Si1 C24 110.0(4) . . ?
C18 Si1 C24 105.1(4) . . ?
O1 Si1 C30 111.4(4) . . ?
C18 Si1 C30 106.1(4) . . ?
C24 Si1 C30 110.8(5) . . ?
C19 C18 C23 116.7(9) . . ?
C19 C18 Si1 121.9(7) . . ?
C23 C18 Si1 121.4(8) . . ?
C20 C19 C18 122.1(9) . . ?
C19 C20 C21 119.4(10) . . ?
C22 C21 C20 120.1(10) . . ?
C21 C22 C23 119.9(9) . . ?
C22 C23 C18 121.7(10) . . ?
C25 C24 C29 115.6(11) . . ?
C25 C24 Si1 117.8(8) . . ?
C29 C24 Si1 126.5(10) . . ?
C24 C25 C26 123.5(11) . . ?
C27 C26 C25 118.4(13) . . ?
C28 C27 C26 119.3(14) . . ?
C27 C28 C29 121.5(13) . . ?
C24 C29 C28 121.4(14) . . ?
C31 C30 C35 116.9(10) . . ?
C31 C30 Si1 122.2(8) . . ?
C35 C30 Si1 120.6(7) . . ?
C30 C31 C32 121.6(10) . . ?
C33 C32 C31 120.7(10) . . ?
C34 C33 C32 119.4(10) . . ?
C33 C34 C35 119.8(10) . . ?
C34 C35 C30 121.5(9) . . ?
Si2 O2 Dy1 165.9(4) . . ?
O2 Si2 C48 110.0(5) . . ?
O2 Si2 C42 113.4(4) . . ?
C48 Si2 C42 109.1(5) . . ?
O2 Si2 C36 111.9(4) . . ?
C48 Si2 C36 107.0(5) . . ?
C42 Si2 C36 105.2(5) . . ?
C37 C36 C41 117.1(10) . . ?
C37 C36 Si2 120.1(8) . . ?
C41 C36 Si2 122.8(8) . . ?
C36 C37 C38 121.1(11) . . ?
C39 C38 C37 119.5(12) . . ?
C40 C39 C38 120.9(12) . . ?
C39 C40 C41 120.4(12) . . ?
C40 C41 C36 120.9(11) . . ?
C47 C42 C43 115.1(11) . . ?
C47 C42 Si2 120.7(9) . . ?
C43 C42 Si2 123.9(10) . . ?
C44 C43 C42 121.9(14) . . ?
C45 C44 C43 119.8(14) . . ?
C46 C45 C44 120.1(14) . . ?
C45 C46 C47 121.3(16) . . ?
C42 C47 C46 121.7(13) . . ?
C53 C48 C49 116.3(11) . . ?
C53 C48 Si2 121.3(8) . . ?
C49 C48 Si2 122.4(10) . . ?
C50 C49 C48 121.7(13) . . ?
C51 C50 C49 121.1(13) . . ?
C50 C51 C52 119.5(13) . . ?
C51 C52 C53 118.3(15) . . ?
C48 C53 C52 123.0(13) . . ?
O3 Dy2 O4 168.6(3) . . ?
O3 Dy2 N7 89.3(4) . . ?
O4 Dy2 N7 85.9(4) . . ?
O3 Dy2 N10 80.6(3) . . ?
O4 Dy2 N10 105.4(3) . . ?
N7 Dy2 N10 167.3(4) . . ?
O3 Dy2 N8 87.4(3) . . ?
O4 Dy2 N8 81.2(3) . . ?
N7 Dy2 N8 63.6(4) . . ?
N10 Dy2 N8 123.1(3) . . ?
O3 Dy2 N12 75.9(3) . . ?
O4 Dy2 N12 111.1(3) . . ?
N7 Dy2 N12 64.6(4) . . ?
N10 Dy2 N12 105.1(4) . . ?
N8 Dy2 N12 125.4(3) . . ?
O3 Dy2 N11 114.9(3) . . ?
O4 Dy2 N11 76.5(3) . . ?
N7 Dy2 N11 112.7(4) . . ?
N10 Dy2 N11 65.5(3) . . ?
N8 Dy2 N11 157.6(3) . . ?
N12 Dy2 N11 63.2(3) . . ?
O3 Dy2 N9 89.2(3) . . ?
O4 Dy2 N9 85.1(3) . . ?
N7 Dy2 N9 125.6(4) . . ?
N10 Dy2 N9 62.5(4) . . ?
N8 Dy2 N9 62.0(4) . . ?
N12 Dy2 N9 162.4(3) . . ?
N11 Dy2 N9 116.9(4) . . ?
C55 N7 C70 122.0(13) . . ?
C55 N7 Dy2 119.9(10) . . ?
C70 N7 Dy2 117.6(9) . . ?
C56 N8 C60 122.9(12) . . ?
C56 N8 Dy2 118.0(9) . . ?
C60 N8 Dy2 118.5(8) . . ?
C61 N9 C63 120.6(13) . . ?
C61 N9 Dy2 120.3(10) . . ?
C63 N9 Dy2 118.4(9) . . ?
C65 N10 C64 111.1(11) . . ?
C65 N10 Dy2 114.5(8) . . ?
C64 N10 Dy2 115.6(9) . . ?
C66 N11 C67 111.1(10) . . ?
C66 N11 Dy2 111.9(7) . . ?
C67 N11 Dy2 115.1(8) . . ?
C68 N12 C69 113.8(16) . . ?
C68 N12 Dy2 117.1(9) . . ?
C69 N12 Dy2 113.0(9) . . ?
N7 C55 C56 117.3(12) . . ?
N7 C55 C54 121.7(15) . . ?
C56 C55 C54 120.9(14) . . ?
N8 C56 C57 121.1(14) . . ?
N8 C56 C55 119.6(12) . . ?
C57 C56 C55 119.1(14) . . ?
C58 C57 C56 115.9(15) . . ?
C59 C58 C57 123.5(15) . . ?
C58 C59 C60 118.5(15) . . ?
N8 C60 C59 117.9(14) . . ?
N8 C60 C61 121.2(11) . . ?
C59 C60 C61 120.9(13) . . ?
N9 C61 C60 116.9(13) . . ?
N9 C61 C62 121.1(15) . . ?
C60 C61 C62 122.0(13) . . ?
N9 C63 C64 113.2(15) . . ?
N10 C64 C63 108.6(13) . . ?
N10 C65 C66 108.9(10) . . ?
N11 C66 C65 109.5(10) . . ?
C68 C67 N11 113.5(12) . . ?
N12 C68 C67 113.4(15) . . ?
N12 C69 C70 112.3(14) . . ?
N7 C70 C69 108.0(18) . . ?
Si3 O3 Dy2 166.3(5) . . ?
O3 Si3 C95 110.0(5) . . ?
O3 Si3 C89 111.2(5) . . ?
C95 Si3 C89 108.7(6) . . ?
O3 Si3 C101 111.0(4) . . ?
C95 Si3 C101 106.5(5) . . ?
C89 Si3 C101 109.3(6) . . ?
C72 C71 C76 117.6(11) . . ?
C72 C71 Si4 120.8(8) . . ?
C76 C71 Si4 121.6(9) . . ?
C71 C72 C73 121.9(12) . . ?
C74 C73 C72 119.3(13) . . ?
C75 C74 C73 120.3(12) . . ?
C74 C75 C76 121.0(13) . . ?
C75 C76 C71 119.8(12) . . ?
C82 C77 C78 114.7(12) . . ?
C82 C77 Si4 123.0(9) . . ?
C78 C77 Si4 122.3(9) . . ?
C79 C78 C77 118.9(14) . . ?
C80 C79 C78 122.4(16) . . ?
C81 C80 C79 120.1(16) . . ?
C80 C81 C82 117.3(13) . . ?
C77 C82 C81 126.3(12) . . ?
C84 C83 C88 116.7(12) . . ?
C84 C83 Si4 118.7(10) . . ?
C88 C83 Si4 124.5(10) . . ?
C83 C84 C85 120.4(15) . . ?
C86 C85 C84 120.8(16) . . ?
C85 C86 C87 121.2(16) . . ?
C86 C87 C88 118.7(17) . . ?
C83 C88 C87 122.0(15) . . ?
Si4 O4 Dy2 169.8(5) . . ?
O4 Si4 C77 108.1(5) . . ?
O4 Si4 C71 112.0(5) . . ?
C77 Si4 C71 107.3(5) . . ?
O4 Si4 C83 110.3(5) . . ?
C77 Si4 C83 110.2(5) . . ?
C71 Si4 C83 108.9(5) . . ?
C94 C89 C90 119.6(15) . . ?
C94 C89 Si3 119.1(15) . . ?
C90 C89 Si3 121.0(12) . . ?
C89 C90 C91 119(2) . . ?
C92 C91 C90 119(3) . . ?
C91 C92 C93 122.7(19) . . ?
C92 C93 C94 117(2) . . ?
C89 C94 C93 122(2) . . ?
C96 C95 C100 114.5(12) . . ?
C96 C95 Si3 125.3(9) . . ?
C100 C95 Si3 120.1(9) . . ?
C97 C96 C95 123.6(11) . . ?
C96 C97 C98 118.6(13) . . ?
C99 C98 C97 119.4(14) . . ?
C100 C99 C98 120.1(14) . . ?
C99 C100 C95 123.7(13) . . ?
C106 C101 C102 117.9(9) . . ?
C106 C101 Si3 122.9(7) . . ?
C102 C101 Si3 119.1(7) . . ?
C103 C102 C101 119.4(9) . . ?
C104 C103 C102 121.0(10) . . ?
C105 C104 C103 119.4(10) . . ?
C104 C105 C106 119.9(10) . . ?
C101 C106 C105 122.4(10) . . ?
F6 P1 F3 91.0(5) . . ?
F6 P1 F4 90.5(5) . . ?
F3 P1 F4 178.3(5) . . ?
F6 P1 F5 91.0(5) . . ?
F3 P1 F5 89.9(4) . . ?
F4 P1 F5 89.3(4) . . ?
F6 P1 F1 179.6(5) . . ?
F3 P1 F1 89.3(5) . . ?
F4 P1 F1 89.2(5) . . ?
F5 P1 F1 89.2(4) . . ?
F6 P1 F2 89.5(5) . . ?
F3 P1 F2 90.1(4) . . ?
F4 P1 F2 90.7(5) . . ?
F5 P1 F2 179.4(5) . . ?
F1 P1 F2 90.2(4) . . ?
F7 P2 F9 90.7(6) . . ?
F7 P2 F12 89.6(5) . . ?
F9 P2 F12 90.5(5) . . ?
F7 P2 F8 91.2(5) . . ?
F9 P2 F8 90.3(4) . . ?
F12 P2 F8 178.9(5) . . ?
F7 P2 F10 92.3(6) . . ?
F9 P2 F10 176.9(6) . . ?
F12 P2 F10 90.2(5) . . ?
F8 P2 F10 88.9(5) . . ?
F7 P2 F11 179.0(6) . . ?
F9 P2 F11 90.0(5) . . ?
F12 P2 F11 89.7(5) . . ?
F8 P2 F11 89.6(5) . . ?
F10 P2 F11 87.0(5) . . ?

loop_
_geom_bond_atom_site_label_1
_geom_bond_atom_site_label_2
_geom_bond_distance
_geom_bond_site_symmetry_2
_geom_bond_publ_flag
Dy1 O1 2.194(6) . ?
Dy1 O2 2.196(7) . ?
Dy1 N3 2.514(8) . ?
Dy1 N2 2.525(8) . ?
Dy1 N4 2.548(9) . ?
Dy1 N1 2.586(9) . ?
Dy1 N6 2.588(8) . ?
Dy1 N5 2.713(9) . ?
N1 C2 1.242(14) . ?
N1 C17 1.467(13) . ?
N2 C7 1.333(13) . ?
N2 C3 1.365(14) . ?
N3 C8 1.274(13) . ?
N3 C10 1.467(13) . ?
N4 C11 1.467(16) . ?
N4 C12 1.472(15) . ?
N5 C14 1.458(15) . ?
N5 C13 1.464(15) . ?
N6 C15 1.455(14) . ?
N6 C16 1.494(14) . ?
C1 C2 1.542(16) . ?
C2 C3 1.476(16) . ?
C3 C4 1.392(15) . ?
C4 C5 1.359(17) . ?
C5 C6 1.386(17) . ?
C6 C7 1.387(15) . ?
C7 C8 1.502(15) . ?
C8 C9 1.506(14) . ?
C10 C11 1.487(17) . ?
C12 C13 1.512(18) . ?
C14 C15 1.487(17) . ?
C16 C17 1.479(17) . ?
O1 Si1 1.597(7) . ?
Si1 C18 1.878(10) . ?
Si1 C24 1.887(11) . ?
Si1 C30 1.899(11) . ?
C18 C19 1.399(14) . ?
C18 C23 1.403(13) . ?
C19 C20 1.385(14) . ?
C20 C21 1.397(15) . ?
C21 C22 1.372(16) . ?
C22 C23 1.392(15) . ?
C24 C25 1.374(16) . ?
C24 C29 1.378(15) . ?
C25 C26 1.405(15) . ?
C26 C27 1.361(18) . ?
C27 C28 1.35(2) . ?
C28 C29 1.39(2) . ?
C30 C31 1.373(13) . ?
C30 C35 1.401(14) . ?
C31 C32 1.380(15) . ?
C32 C33 1.379(16) . ?
C33 C34 1.360(15) . ?
C34 C35 1.395(15) . ?
O2 Si2 1.588(7) . ?
Si2 C48 1.879(11) . ?
Si2 C42 1.890(11) . ?
Si2 C36 1.899(10) . ?
C36 C37 1.392(15) . ?
C36 C41 1.403(15) . ?
C37 C38 1.417(16) . ?
C38 C39 1.359(19) . ?
C39 C40 1.358(18) . ?
C40 C41 1.398(16) . ?
C42 C47 1.392(17) . ?
C42 C43 1.401(15) . ?
C43 C44 1.40(2) . ?
C44 C45 1.37(2) . ?
C45 C46 1.32(2) . ?
C46 C47 1.396(17) . ?
C48 C53 1.367(18) . ?
C48 C49 1.397(15) . ?
C49 C50 1.372(18) . ?
C50 C51 1.36(2) . ?
C51 C52 1.38(2) . ?
C52 C53 1.409(18) . ?
Dy2 O3 2.143(7) . ?
Dy2 O4 2.152(7) . ?
Dy2 N7 2.566(12) . ?
Dy2 N10 2.592(11) . ?
Dy2 N8 2.598(10) . ?
Dy2 N12 2.684(11) . ?
Dy2 N11 2.686(10) . ?
Dy2 N9 2.690(11) . ?
N7 C55 1.302(17) . ?
N7 C70 1.48(2) . ?
N8 C56 1.298(17) . ?
N8 C60 1.364(16) . ?
N9 C61 1.294(18) . ?
N9 C63 1.40(2) . ?
N10 C65 1.472(15) . ?
N10 C64 1.472(18) . ?
N11 C66 1.453(17) . ?
N11 C67 1.492(17) . ?
N12 C68 1.420(18) . ?
N12 C69 1.44(2) . ?
C54 C55 1.469(18) . ?
C55 C56 1.47(2) . ?
C56 C57 1.42(2) . ?
C57 C58 1.38(2) . ?
C58 C59 1.33(2) . ?
C59 C60 1.419(19) . ?
C60 C61 1.42(2) . ?
C61 C62 1.507(19) . ?
C63 C64 1.49(2) . ?
C65 C66 1.513(17) . ?
C67 C68 1.42(2) . ?
C69 C70 1.49(3) . ?
O3 Si3 1.602(8) . ?
Si3 C95 1.859(13) . ?
Si3 C89 1.882(13) . ?
Si3 C101 1.887(10) . ?
C71 C72 1.372(16) . ?
C71 C76 1.414(15) . ?
C71 Si4 1.878(11) . ?
C72 C73 1.406(16) . ?
C73 C74 1.37(2) . ?
C74 C75 1.36(2) . ?
C75 C76 1.398(18) . ?
C77 C82 1.347(15) . ?
C77 C78 1.396(17) . ?
C77 Si4 1.875(12) . ?
C78 C79 1.39(2) . ?
C79 C80 1.35(2) . ?
C80 C81 1.32(2) . ?
C81 C82 1.380(17) . ?
C83 C84 1.383(18) . ?
C83 C88 1.390(17) . ?
C83 Si4 1.882(12) . ?
C84 C85 1.42(2) . ?
C85 C86 1.33(3) . ?
C86 C87 1.35(3) . ?
C87 C88 1.417(18) . ?
O4 Si4 1.594(7) . ?
C89 C94 1.39(2) . ?
C89 C90 1.40(3) . ?
C90 C91 1.41(2) . ?
C91 C92 1.39(4) . ?
C92 C93 1.39(4) . ?
C93 C94 1.40(3) . ?
C95 C96 1.371(16) . ?
C95 C100 1.412(16) . ?
C96 C97 1.370(17) . ?
C97 C98 1.405(19) . ?
C98 C99 1.36(2) . ?
C99 C100 1.34(2) . ?
C101 C106 1.377(13) . ?
C101 C102 1.414(13) . ?
C102 C103 1.401(15) . ?
C103 C104 1.386(15) . ?
C104 C105 1.376(15) . ?
C105 C106 1.388(14) . ?
P1 F6 1.574(8) . ?
P1 F3 1.579(7) . ?
P1 F4 1.587(8) . ?
P1 F5 1.588(7) . ?
P1 F1 1.590(8) . ?
P1 F2 1.591(7) . ?
P2 F7 1.568(9) . ?
P2 F9 1.578(8) . ?
P2 F12 1.581(8) . ?
P2 F8 1.586(8) . ?
P2 F10 1.596(8) . ?
P2 F11 1.597(8) . ?
